data_7135964
loop_
_publ_author_name
'Torres, Lucas C.'
'Lenart, Casey A.'
'Bhattacharjee, Avik'
'Seidl, Michael'
'L\"owe, Pawel'
'Dielmann, Fabian'
'Caputo, Christopher Blain'

_publ_section_title
;
 Synthesis, Characterization, and Reactivity of an Acyclic
 Alkyl-Imino-Phosphenium Cation
;
_journal_name_full 'Chemical Communications'
_journal_paper_doi 10.1039/D6CC03015G
_journal_year 2026
_chemical_formula_moiety 'Al Cl4, C31 H45 N3 P'
_chemical_formula_sum 'C31 H45 Al Cl4 N3 P'
_chemical_formula_weight 659.45
_space_group_crystal_system monoclinic
_space_group_IT_number 14
_space_group_name_Hall '-P 2ybc'
_space_group_name_H-M_alt 'P 1 21/c 1'
_atom_sites_solution_hydrogens geom
_audit_creation_date 2026-06-23
_audit_creation_method
;
Olex2 1.5
(compiled 2026.05.24 svn.rec792b02 for OlexSys, GUI svn.r7575)
;
_audit_update_record
;
2026-06-24 deposited with the CCDC.	2026-06-24 downloaded from the CCDC.
;
_cell_angle_alpha 90
_cell_angle_beta 98.631(7)
_cell_angle_gamma 90
_cell_formula_units_Z 4
_cell_length_a 10.0040(15)
_cell_length_b 17.769(3)
_cell_length_c 20.306(3)
_cell_measurement_reflns_used 6496
_cell_measurement_temperature 173.00
_cell_measurement_theta_max 28.15
_cell_measurement_theta_min 2.29
_cell_volume 3568.7(10)
_computing_cell_refinement 'SAINT V8.40B (Bruker, 2016)'
_computing_data_collection 'APEX4, Bruker'
_computing_data_reduction 'SAINT V8.40B (Bruker, 2016)'
_computing_molecular_graphics 'Olex2 1.5 (Dolomanov et al., 2009)'
_computing_publication_material 'Olex2 1.5 (Dolomanov et al., 2009)'
_computing_structure_refinement 'SHELXL 2018/3 (Sheldrick, 2015)'
_computing_structure_solution 'SHELXT  (Sheldrick, 2015)'
_diffrn_ambient_temperature 173.00
_diffrn_measured_fraction_theta_full 0.999
_diffrn_measured_fraction_theta_max 0.999
_diffrn_measurement_device_type 'Bruker APEX-II CCD'
_diffrn_radiation_type MoK\a
_diffrn_radiation_wavelength 0.71073
_diffrn_reflns_av_unetI/netI 0.0608
_diffrn_reflns_Laue_measured_fraction_full 0.999
_diffrn_reflns_Laue_measured_fraction_max 0.999
_diffrn_reflns_limit_h_max 12
_diffrn_reflns_limit_h_min -12
_diffrn_reflns_limit_k_max 22
_diffrn_reflns_limit_k_min 0
_diffrn_reflns_limit_l_max 25
_diffrn_reflns_limit_l_min 0
_diffrn_reflns_number 7324
_diffrn_reflns_point_group_measured_fraction_full 0.999
_diffrn_reflns_point_group_measured_fraction_max 0.999
_diffrn_reflns_theta_full 25.242
_diffrn_reflns_theta_max 26.371
_diffrn_reflns_theta_min 2.059
_exptl_absorpt_coefficient_mu 0.425
_exptl_absorpt_correction_T_max 0.7457
_exptl_absorpt_correction_T_min 0.6422
_exptl_absorpt_correction_type multi-scan
_exptl_absorpt_process_details
;
SADABS-2016/2 (Bruker,2016/2) was used for absorption correction.
wR2(int) was 0.0936 before and 0.0797 after correction.
The Ratio of minimum to maximum transmission is 0.8612.
The \l/2 correction factor is Not present.
;
_exptl_crystal_colour 'metallic reddish'
_exptl_crystal_colour_lustre metallic
_exptl_crystal_colour_modifier reddish
_exptl_crystal_density_diffrn 1.227
_exptl_crystal_description needle
_exptl_crystal_F_000 1392
_exptl_crystal_size_max 0.2
_exptl_crystal_size_mid 0.1
_exptl_crystal_size_min 0.1
_refine_diff_density_max 0.774
_refine_diff_density_min -0.744
_refine_diff_density_rms 0.157
_refine_ls_extinction_method none
_refine_ls_goodness_of_fit_ref 1.210
_refine_ls_hydrogen_treatment constr
_refine_ls_matrix_type full
_refine_ls_number_parameters 373
_refine_ls_number_reflns 7324
_refine_ls_number_restraints 300
_refine_ls_restrained_S_all 1.188
_refine_ls_R_factor_all 0.1364
_refine_ls_R_factor_gt 0.1252
_refine_ls_shift/su_max 0.000
_refine_ls_shift/su_mean 0.000
_refine_ls_structure_factor_coef Fsqd
_refine_ls_weighting_details 'w=1/[\s^2^(Fo^2^)+(0.0588P)^2^+36.2585P] where P=(Fo^2^+2Fc^2^)/3'
_refine_ls_weighting_scheme calc
_refine_ls_wR_factor_gt 0.2802
_refine_ls_wR_factor_ref 0.2855
_reflns_Friedel_coverage 0.000
_reflns_number_gt 6501
_reflns_number_total 7324
_reflns_threshold_expression 'I > 2\s(I)'
_cod_data_source_file d6cc03015g2.cif
_cod_data_source_block lctnidippptbualcl4_2_0m
_cod_original_cell_volume 3568.6(10)
_cod_database_code 7135964
_shelx_shelxl_version_number 2018/3
_shelx_space_group_comment
;
The symmetry employed for this shelxl refinement is uniquely defined
by the following loop, which should always be used as a source of
symmetry information in preference to the above space-group names.
They are only intended as comments.
;
_shelx_estimated_absorpt_t_max 0.959
_shelx_estimated_absorpt_t_min 0.920
_olex2_refinement_description
;
1. Twinned data refinement
 Scales: 0.638(3)
 0.362(3)
2. Fixed Uiso
 At 1.2 times of:
  All C(H) groups
 At 1.5 times of:
  All C(H,H,H) groups
3. Rigid body (RIGU) restrains
 C29, Cl1, Al1, Cl2, Cl3, Cl4, H31B, C31, C28, H31A, H31C, P1, C30, N1, H29A,
 H29B, H29C, H30A, H30B, H30C, C1, C16, N2, N3, C17, C21, C2, C3, C4, C18, C22,
 C20, C25, H2, H3, C5, C9, C8, H18, C19, H22, C23, C24, H20, H25, C26, C27, C6,
 C13, C10, C7, H8, H19, H23A, H23B, H23C, H24A, H24B, H24C, H26A, H26B, H26C,
 H27A, H27B, H27C, H6, H13, C14, C15, H10, C11, C12, H7, H14A, H14B, H14C, H15A,
  H15B, H15C, H11A, H11B, H11C, H12A, H12B, H12C
 with sigma for 1-2 distances of 0.004 and sigma for 1-3 distances of 0.004
4.a Ternary CH refined with riding coordinates:
 C10(H10), C13(H13), C22(H22), C25(H25)
4.b Aromatic/amide H refined with riding coordinates:
 C2(H2), C3(H3), C6(H6), C7(H7), C8(H8), C18(H18), C19(H19), C20(H20)
4.c Idealised Me refined as rotating group:
 C11(H11A,H11B,H11C), C12(H12A,H12B,H12C), C14(H14A,H14B,H14C), C15(H15A,H15B,
 H15C), C23(H23A,H23B,H23C), C24(H24A,H24B,H24C), C26(H26A,H26B,H26C), C27(H27A,
 H27B,H27C), C29(H29A,H29B,H29C), C30(H30A,H30B,H30C), C31(H31A,H31B,H31C)
;
_olex2_submission_special_instructions 'No special instructions were received'

loop_
_space_group_symop_operation_xyz
'x, y, z'
'-x, y+1/2, -z+1/2'
'-x, -y, -z'
'x, -y-1/2, z-1/2'

loop_
_atom_site_label
_atom_site_type_symbol
_atom_site_fract_x
_atom_site_fract_y
_atom_site_fract_z
_atom_site_U_iso_or_equiv
_atom_site_adp_type
_atom_site_occupancy
_atom_site_site_symmetry_order
_atom_site_calc_flag
_atom_site_refinement_flags_posn
_atom_site_refinement_flags_adp
_atom_site_refinement_flags_occupancy
_atom_site_disorder_assembly
_atom_site_disorder_group
Cl1 Cl -0.4443(2) -0.00373(12) 0.08969(10) 0.0280(5) Uani 1 1 d . . . . .
Cl2 Cl -0.3142(3) -0.01456(13) 0.25898(11) 0.0333(5) Uani 1 1 d . . . . .
Cl3 Cl -0.3780(3) 0.15992(12) 0.18292(11) 0.0307(5) Uani 1 1 d . . . . .
Cl4 Cl -0.6471(2) 0.04385(17) 0.20670(15) 0.0460(7) Uani 1 1 d . . . . .
Al1 Al -0.4459(2) 0.04603(13) 0.18538(11) 0.0163(5) Uani 1 1 d . . . . .
P1 P 0.1866(3) 0.12774(13) 0.41536(14) 0.0312(6) Uani 1 1 d . . . . .
N1 N 0.1492(6) 0.2109(3) 0.4333(3) 0.0146(13) Uani 1 1 d . . . . .
N2 N 0.3637(6) 0.2679(3) 0.4827(3) 0.0100(11) Uani 1 1 d . . . . .
N3 N 0.1766(6) 0.3247(3) 0.4941(3) 0.0125(12) Uani 1 1 d . . . . .
C1 C 0.2264(7) 0.2631(4) 0.4689(3) 0.0109(13) Uani 1 1 d . . . . .
C2 C 0.3978(8) 0.3337(4) 0.5178(4) 0.0130(13) Uani 1 1 d . . . . .
H2 H 0.486482 0.351449 0.533477 0.016 Uiso 1 1 calc R U . . .
C3 C 0.2793(7) 0.3680(4) 0.5253(4) 0.0147(14) Uani 1 1 d . . . . .
H3 H 0.269911 0.413857 0.548202 0.018 Uiso 1 1 calc R U . . .
C4 C 0.0325(7) 0.3414(4) 0.4886(3) 0.0123(13) Uani 1 1 d . . . . .
C5 C -0.0247(8) 0.3883(4) 0.4366(4) 0.0171(15) Uani 1 1 d . . . . .
C6 C -0.1595(9) 0.4062(5) 0.4351(4) 0.0249(17) Uani 1 1 d . . . . .
H6 H -0.202430 0.437901 0.400622 0.030 Uiso 1 1 calc R U . . .
C7 C -0.2342(8) 0.3792(6) 0.4825(4) 0.0281(19) Uani 1 1 d . . . . .
H7 H -0.326069 0.393741 0.480530 0.034 Uiso 1 1 calc R U . . .
C8 C -0.1756(8) 0.3313(5) 0.5326(4) 0.0240(17) Uani 1 1 d . . . . .
H8 H -0.228239 0.311563 0.563853 0.029 Uiso 1 1 calc R U . . .
C9 C -0.0396(8) 0.3120(4) 0.5371(4) 0.0176(15) Uani 1 1 d . . . . .
C10 C 0.0260(9) 0.2610(5) 0.5932(4) 0.0254(18) Uani 1 1 d . . . . .
H10 H 0.124024 0.256358 0.589020 0.030 Uiso 1 1 calc R U . . .
C11 C 0.0171(15) 0.2933(7) 0.6607(5) 0.058(4) Uani 1 1 d . . . . .
H11A H 0.070858 0.339503 0.667008 0.087 Uiso 1 1 calc R U . . .
H11B H 0.052054 0.256620 0.695065 0.087 Uiso 1 1 calc R U . . .
H11C H -0.077473 0.304702 0.664028 0.087 Uiso 1 1 calc R U . . .
C12 C -0.0352(17) 0.1824(7) 0.5866(7) 0.070(4) Uani 1 1 d . . . . .
H12A H -0.124426 0.183200 0.600966 0.106 Uiso 1 1 calc R U . . .
H12B H 0.023864 0.147288 0.614492 0.106 Uiso 1 1 calc R U . . .
H12C H -0.044523 0.166258 0.539966 0.106 Uiso 1 1 calc R U . . .
C13 C 0.0541(9) 0.4162(5) 0.3833(4) 0.0246(17) Uani 1 1 d . . . . .
H13 H 0.151003 0.401530 0.396060 0.030 Uiso 1 1 calc R U . . .
C14 C 0.0462(11) 0.5016(5) 0.3772(5) 0.035(2) Uani 1 1 d . . . . .
H14A H -0.045408 0.516339 0.357339 0.053 Uiso 1 1 calc R U . . .
H14B H 0.110978 0.519105 0.348827 0.053 Uiso 1 1 calc R U . . .
H14C H 0.068015 0.524296 0.421498 0.053 Uiso 1 1 calc R U . . .
C15 C 0.0000(15) 0.3792(6) 0.3169(5) 0.050(3) Uani 1 1 d . . . . .
H15A H 0.018815 0.325033 0.319693 0.075 Uiso 1 1 calc R U . . .
H15B H 0.044337 0.401357 0.281627 0.075 Uiso 1 1 calc R U . . .
H15C H -0.097782 0.387280 0.306722 0.075 Uiso 1 1 calc R U . . .
C16 C 0.4561(8) 0.2126(4) 0.4625(4) 0.0156(14) Uani 1 1 d . . . . .
C17 C 0.4796(8) 0.2164(4) 0.3962(4) 0.0157(14) Uani 1 1 d . . . . .
C18 C 0.5538(9) 0.1559(5) 0.3752(4) 0.0241(17) Uani 1 1 d . . . . .
H18 H 0.572020 0.154775 0.330641 0.029 Uiso 1 1 calc R U . . .
C19 C 0.6002(10) 0.0984(5) 0.4178(5) 0.032(2) Uani 1 1 d . . . . .
H19 H 0.646969 0.057250 0.401841 0.039 Uiso 1 1 calc R U . . .
C20 C 0.5796(9) 0.0997(5) 0.4834(5) 0.030(2) Uani 1 1 d . . . . .
H20 H 0.616984 0.060678 0.512372 0.036 Uiso 1 1 calc R U . . .
C21 C 0.5062(8) 0.1563(5) 0.5083(4) 0.0205(15) Uani 1 1 d . . . . .
C22 C 0.4359(10) 0.2803(5) 0.3502(4) 0.0255(17) Uani 1 1 d . . . . .
H22 H 0.396459 0.320253 0.376172 0.031 Uiso 1 1 calc R U . . .
C23 C 0.5539(11) 0.3146(5) 0.3208(5) 0.031(2) Uani 1 1 d . . . . .
H23A H 0.590330 0.277219 0.292782 0.047 Uiso 1 1 calc R U . . .
H23B H 0.624848 0.329923 0.356991 0.047 Uiso 1 1 calc R U . . .
H23C H 0.522283 0.358632 0.293871 0.047 Uiso 1 1 calc R U . . .
C24 C 0.3250(11) 0.2550(6) 0.2920(5) 0.039(2) Uani 1 1 d . . . . .
H24A H 0.297470 0.298080 0.262993 0.059 Uiso 1 1 calc R U . . .
H24B H 0.246555 0.235519 0.310212 0.059 Uiso 1 1 calc R U . . .
H24C H 0.361498 0.215387 0.266114 0.059 Uiso 1 1 calc R U . . .
C25 C 0.4814(10) 0.1583(5) 0.5803(4) 0.0298(19) Uani 1 1 d . . . . .
H25 H 0.481799 0.212143 0.594627 0.036 Uiso 1 1 calc R U . . .
C26 C 0.3439(11) 0.1252(6) 0.5872(5) 0.041(3) Uani 1 1 d . . . . .
H26A H 0.272519 0.156467 0.562685 0.062 Uiso 1 1 calc R U . . .
H26B H 0.333122 0.123752 0.634400 0.062 Uiso 1 1 calc R U . . .
H26C H 0.337422 0.073985 0.569064 0.062 Uiso 1 1 calc R U . . .
C27 C 0.5914(12) 0.1167(9) 0.6277(6) 0.064(4) Uani 1 1 d . . . . .
H27A H 0.595538 0.064098 0.613568 0.095 Uiso 1 1 calc R U . . .
H27B H 0.569717 0.118610 0.673122 0.095 Uiso 1 1 calc R U . . .
H27C H 0.679078 0.140845 0.626480 0.095 Uiso 1 1 calc R U . . .
C28 C 0.0304(9) 0.0929(5) 0.3659(4) 0.0232(17) Uani 1 1 d . . . . .
C29 C -0.0260(12) 0.0372(7) 0.4125(6) 0.048(3) Uani 1 1 d . . . . .
H29A H 0.043026 -0.000562 0.428004 0.072 Uiso 1 1 calc R U . . .
H29B H -0.106029 0.012202 0.388430 0.072 Uiso 1 1 calc R U . . .
H29C H -0.050908 0.064381 0.450864 0.072 Uiso 1 1 calc R U . . .
C30 C -0.0731(10) 0.1519(6) 0.3406(5) 0.038(2) Uani 1 1 d . . . . .
H30A H -0.100697 0.178944 0.378453 0.057 Uiso 1 1 calc R U . . .
H30B H -0.152223 0.127632 0.314934 0.057 Uiso 1 1 calc R U . . .
H30C H -0.033762 0.187519 0.312044 0.057 Uiso 1 1 calc R U . . .
C31 C 0.0781(12) 0.0493(8) 0.3097(5) 0.052(3) Uani 1 1 d . . . . .
H31A H 0.116452 0.084181 0.280152 0.078 Uiso 1 1 calc R U . . .
H31B H 0.001354 0.022564 0.284334 0.078 Uiso 1 1 calc R U . . .
H31C H 0.147224 0.012846 0.328145 0.078 Uiso 1 1 calc R U . . .

loop_
_atom_site_aniso_label
_atom_site_aniso_U_11
_atom_site_aniso_U_22
_atom_site_aniso_U_33
_atom_site_aniso_U_23
_atom_site_aniso_U_13
_atom_site_aniso_U_12
Cl1 0.0402(13) 0.0265(10) 0.0170(9) -0.0046(8) 0.0034(8) 0.0031(9)
Cl2 0.0380(13) 0.0344(12) 0.0237(10) 0.0089(9) -0.0076(9) -0.0028(10)
Cl3 0.0453(14) 0.0200(10) 0.0275(10) -0.0019(9) 0.0078(10) -0.0073(10)
Cl4 0.0218(11) 0.0608(17) 0.0589(17) -0.0172(14) 0.0175(11) -0.0077(12)
Al1 0.0179(11) 0.0188(11) 0.0118(10) -0.0032(9) 0.0010(9) -0.0018(10)
P1 0.0237(12) 0.0169(10) 0.0490(15) -0.0127(10) -0.0074(11) 0.0013(9)
N1 0.012(3) 0.015(3) 0.018(3) -0.006(2) 0.005(2) -0.005(2)
N2 0.010(3) 0.008(3) 0.013(3) -0.003(2) 0.004(2) -0.005(2)
N3 0.015(3) 0.009(3) 0.014(3) 0.000(2) 0.003(2) 0.000(2)
C1 0.015(3) 0.007(3) 0.011(3) 0.002(2) 0.002(2) -0.004(2)
C2 0.017(3) 0.009(3) 0.013(3) -0.001(3) 0.003(3) -0.006(3)
C3 0.015(3) 0.018(3) 0.012(3) -0.005(3) 0.005(3) -0.004(3)
C4 0.010(3) 0.017(3) 0.010(3) -0.007(2) 0.000(2) -0.003(3)
C5 0.019(3) 0.019(4) 0.015(3) -0.003(3) 0.008(3) 0.002(3)
C6 0.021(4) 0.034(5) 0.020(4) 0.001(3) 0.004(3) 0.006(3)
C7 0.005(3) 0.047(5) 0.031(4) 0.004(4) 0.000(3) 0.001(3)
C8 0.015(3) 0.037(5) 0.020(4) 0.005(3) 0.007(3) -0.004(3)
C9 0.020(3) 0.015(3) 0.019(3) -0.003(3) 0.006(3) -0.001(3)
C10 0.027(4) 0.020(4) 0.032(4) 0.007(3) 0.015(4) 0.002(3)
C11 0.088(10) 0.059(7) 0.022(4) 0.005(4) -0.010(5) 0.040(7)
C12 0.105(12) 0.036(5) 0.064(8) 0.022(5) -0.009(8) -0.031(7)
C13 0.026(4) 0.026(4) 0.024(4) 0.008(3) 0.011(3) 0.005(4)
C14 0.045(6) 0.027(4) 0.036(5) 0.001(4) 0.011(5) -0.012(4)
C15 0.092(9) 0.038(6) 0.026(4) -0.005(4) 0.026(5) -0.015(6)
C16 0.016(4) 0.012(3) 0.020(3) -0.003(3) 0.008(3) 0.001(3)
C17 0.019(4) 0.014(3) 0.015(3) -0.004(3) 0.005(3) 0.000(3)
C18 0.022(4) 0.027(4) 0.025(4) 0.002(3) 0.012(3) 0.010(3)
C19 0.032(5) 0.022(4) 0.047(5) 0.005(4) 0.020(4) 0.020(4)
C20 0.022(4) 0.028(4) 0.043(4) 0.011(4) 0.013(4) 0.013(4)
C21 0.020(4) 0.019(4) 0.021(3) 0.000(3) 0.000(3) 0.000(3)
C22 0.040(5) 0.017(4) 0.021(4) -0.002(3) 0.008(3) 0.004(3)
C23 0.046(5) 0.024(4) 0.024(4) 0.006(3) 0.002(4) -0.004(4)
C24 0.038(5) 0.046(6) 0.030(5) 0.015(4) -0.007(4) 0.003(5)
C25 0.038(5) 0.030(5) 0.023(4) 0.007(4) 0.011(4) 0.008(4)
C26 0.038(5) 0.047(6) 0.042(6) 0.025(5) 0.018(5) 0.012(4)
C27 0.040(6) 0.116(12) 0.032(6) 0.026(7) 0.001(5) 0.018(7)
C28 0.020(4) 0.028(4) 0.021(4) -0.009(3) 0.003(3) -0.009(3)
C29 0.046(6) 0.055(7) 0.041(6) 0.013(5) 0.002(5) -0.013(5)
C30 0.032(5) 0.035(5) 0.043(6) 0.000(4) -0.010(4) -0.006(4)
C31 0.045(7) 0.072(8) 0.038(6) -0.028(6) 0.004(5) -0.002(6)

loop_
_atom_type_symbol
_atom_type_description
_atom_type_scat_dispersion_real
_atom_type_scat_dispersion_imag
_atom_type_scat_source
C C 0.0033 0.0016 'International Tables Vol C Tables 4.2.6.8 and 6.1.1.4'
H H 0.0000 0.0000 'International Tables Vol C Tables 4.2.6.8 and 6.1.1.4'
Al Al 0.0645 0.0514 'International Tables Vol C Tables 4.2.6.8 and 6.1.1.4'
Cl Cl 0.1484 0.1585 'International Tables Vol C Tables 4.2.6.8 and 6.1.1.4'
N N 0.0061 0.0033 'International Tables Vol C Tables 4.2.6.8 and 6.1.1.4'
P P 0.1023 0.0942 'International Tables Vol C Tables 4.2.6.8 and 6.1.1.4'

loop_
_geom_angle_atom_site_label_1
_geom_angle_atom_site_label_2
_geom_angle_atom_site_label_3
_geom_angle
_geom_angle_site_symmetry_1
_geom_angle_site_symmetry_3
_geom_angle_publ_flag
Cl1 Al1 Cl3 108.95(13) . . ?
Cl2 Al1 Cl1 109.91(14) . . ?
Cl2 Al1 Cl3 109.24(13) . . ?
Cl4 Al1 Cl1 108.34(14) . . ?
Cl4 Al1 Cl2 110.71(15) . . ?
Cl4 Al1 Cl3 109.66(15) . . ?
N1 P1 C28 103.3(4) . . ?
C1 N1 P1 129.1(6) . . ?
C1 N2 C2 108.7(6) . . ?
C1 N2 C16 124.4(6) . . ?
C2 N2 C16 126.9(6) . . ?
C1 N3 C3 110.0(6) . . ?
C1 N3 C4 124.0(6) . . ?
C3 N3 C4 126.0(6) . . ?
N1 C1 N2 129.2(7) . . ?
N3 C1 N1 123.6(7) . . ?
N3 C1 N2 107.0(6) . . ?
N2 C2 H2 126.8 . . ?
C3 C2 N2 106.5(6) . . ?
C3 C2 H2 126.8 . . ?
N3 C3 C2 107.7(6) . . ?
N3 C3 H3 126.1 . . ?
C2 C3 H3 126.1 . . ?
C5 C4 N3 117.8(6) . . ?
C5 C4 C9 123.7(7) . . ?
C9 C4 N3 118.4(7) . . ?
C4 C5 C13 122.5(7) . . ?
C6 C5 C4 116.2(7) . . ?
C6 C5 C13 121.3(7) . . ?
C5 C6 H6 119.0 . . ?
C5 C6 C7 122.0(8) . . ?
C7 C6 H6 119.0 . . ?
C6 C7 H7 119.7 . . ?
C6 C7 C8 120.5(8) . . ?
C8 C7 H7 119.7 . . ?
C7 C8 H8 120.0 . . ?
C7 C8 C9 119.9(8) . . ?
C9 C8 H8 120.0 . . ?
C4 C9 C10 122.3(7) . . ?
C8 C9 C4 117.6(7) . . ?
C8 C9 C10 120.1(7) . . ?
C9 C10 H10 107.6 . . ?
C11 C10 C9 112.2(7) . . ?
C11 C10 H10 107.6 . . ?
C11 C10 C12 110.7(10) . . ?
C12 C10 C9 110.9(8) . . ?
C12 C10 H10 107.6 . . ?
C10 C11 H11A 109.5 . . ?
C10 C11 H11B 109.5 . . ?
C10 C11 H11C 109.5 . . ?
H11A C11 H11B 109.5 . . ?
H11A C11 H11C 109.5 . . ?
H11B C11 H11C 109.5 . . ?
C10 C12 H12A 109.5 . . ?
C10 C12 H12B 109.5 . . ?
C10 C12 H12C 109.5 . . ?
H12A C12 H12B 109.5 . . ?
H12A C12 H12C 109.5 . . ?
H12B C12 H12C 109.5 . . ?
C5 C13 H13 108.5 . . ?
C5 C13 C14 111.0(7) . . ?
C5 C13 C15 109.7(8) . . ?
C14 C13 H13 108.5 . . ?
C14 C13 C15 110.5(8) . . ?
C15 C13 H13 108.5 . . ?
C13 C14 H14A 109.5 . . ?
C13 C14 H14B 109.5 . . ?
C13 C14 H14C 109.5 . . ?
H14A C14 H14B 109.5 . . ?
H14A C14 H14C 109.5 . . ?
H14B C14 H14C 109.5 . . ?
C13 C15 H15A 109.5 . . ?
C13 C15 H15B 109.5 . . ?
C13 C15 H15C 109.5 . . ?
H15A C15 H15B 109.5 . . ?
H15A C15 H15C 109.5 . . ?
H15B C15 H15C 109.5 . . ?
C17 C16 N2 116.4(7) . . ?
C17 C16 C21 125.1(7) . . ?
C21 C16 N2 118.2(7) . . ?
C16 C17 C18 115.2(7) . . ?
C16 C17 C22 124.2(7) . . ?
C18 C17 C22 120.6(7) . . ?
C17 C18 H18 119.3 . . ?
C19 C18 C17 121.4(8) . . ?
C19 C18 H18 119.3 . . ?
C18 C19 H19 119.7 . . ?
C18 C19 C20 120.6(8) . . ?
C20 C19 H19 119.7 . . ?
C19 C20 H20 119.0 . . ?
C19 C20 C21 122.0(8) . . ?
C21 C20 H20 119.0 . . ?
C16 C21 C25 121.8(7) . . ?
C20 C21 C16 115.5(8) . . ?
C20 C21 C25 122.7(8) . . ?
C17 C22 H22 108.2 . . ?
C17 C22 C23 112.1(8) . . ?
C17 C22 C24 111.3(7) . . ?
C23 C22 H22 108.2 . . ?
C23 C22 C24 108.8(7) . . ?
C24 C22 H22 108.2 . . ?
C22 C23 H23A 109.5 . . ?
C22 C23 H23B 109.5 . . ?
C22 C23 H23C 109.5 . . ?
H23A C23 H23B 109.5 . . ?
H23A C23 H23C 109.5 . . ?
H23B C23 H23C 109.5 . . ?
C22 C24 H24A 109.5 . . ?
C22 C24 H24B 109.5 . . ?
C22 C24 H24C 109.5 . . ?
H24A C24 H24B 109.5 . . ?
H24A C24 H24C 109.5 . . ?
H24B C24 H24C 109.5 . . ?
C21 C25 H25 107.9 . . ?
C21 C25 C26 111.1(8) . . ?
C21 C25 C27 112.7(8) . . ?
C26 C25 H25 107.9 . . ?
C26 C25 C27 109.2(8) . . ?
C27 C25 H25 107.9 . . ?
C25 C26 H26A 109.5 . . ?
C25 C26 H26B 109.5 . . ?
C25 C26 H26C 109.5 . . ?
H26A C26 H26B 109.5 . . ?
H26A C26 H26C 109.5 . . ?
H26B C26 H26C 109.5 . . ?
C25 C27 H27A 109.5 . . ?
C25 C27 H27B 109.5 . . ?
C25 C27 H27C 109.5 . . ?
H27A C27 H27B 109.5 . . ?
H27A C27 H27C 109.5 . . ?
H27B C27 H27C 109.5 . . ?
C29 C28 P1 104.0(6) . . ?
C30 C28 P1 115.9(6) . . ?
C30 C28 C29 111.2(8) . . ?
C30 C28 C31 112.1(8) . . ?
C31 C28 P1 104.3(7) . . ?
C31 C28 C29 108.7(9) . . ?
C28 C29 H29A 109.5 . . ?
C28 C29 H29B 109.5 . . ?
C28 C29 H29C 109.5 . . ?
H29A C29 H29B 109.5 . . ?
H29A C29 H29C 109.5 . . ?
H29B C29 H29C 109.5 . . ?
C28 C30 H30A 109.5 . . ?
C28 C30 H30B 109.5 . . ?
C28 C30 H30C 109.5 . . ?
H30A C30 H30B 109.5 . . ?
H30A C30 H30C 109.5 . . ?
H30B C30 H30C 109.5 . . ?
C28 C31 H31A 109.5 . . ?
C28 C31 H31B 109.5 . . ?
C28 C31 H31C 109.5 . . ?
H31A C31 H31B 109.5 . . ?
H31A C31 H31C 109.5 . . ?
H31B C31 H31C 109.5 . . ?

loop_
_geom_bond_atom_site_label_1
_geom_bond_atom_site_label_2
_geom_bond_distance
_geom_bond_site_symmetry_2
_geom_bond_publ_flag
Cl1 Al1 2.137(3) . ?
Cl2 Al1 2.130(3) . ?
Cl3 Al1 2.138(3) . ?
Cl4 Al1 2.122(3) . ?
P1 N1 1.581(6) . ?
P1 C28 1.834(9) . ?
N1 C1 1.347(9) . ?
N2 C1 1.363(9) . ?
N2 C2 1.384(9) . ?
N2 C16 1.450(9) . ?
N3 C1 1.335(9) . ?
N3 C3 1.361(9) . ?
N3 C4 1.459(9) . ?
C2 H2 0.9500 . ?
C2 C3 1.362(11) . ?
C3 H3 0.9500 . ?
C4 C5 1.398(11) . ?
C4 C9 1.405(11) . ?
C5 C6 1.382(11) . ?
C5 C13 1.515(11) . ?
C6 H6 0.9500 . ?
C6 C7 1.388(12) . ?
C7 H7 0.9500 . ?
C7 C8 1.389(12) . ?
C8 H8 0.9500 . ?
C8 C9 1.392(12) . ?
C9 C10 1.526(11) . ?
C10 H10 1.0000 . ?
C10 C11 1.500(13) . ?
C10 C12 1.523(14) . ?
C11 H11A 0.9800 . ?
C11 H11B 0.9800 . ?
C11 H11C 0.9800 . ?
C12 H12A 0.9800 . ?
C12 H12B 0.9800 . ?
C12 H12C 0.9800 . ?
C13 H13 1.0000 . ?
C13 C14 1.523(12) . ?
C13 C15 1.525(13) . ?
C14 H14A 0.9800 . ?
C14 H14B 0.9800 . ?
C14 H14C 0.9800 . ?
C15 H15A 0.9800 . ?
C15 H15B 0.9800 . ?
C15 H15C 0.9800 . ?
C16 C17 1.401(10) . ?
C16 C21 1.406(11) . ?
C17 C18 1.409(11) . ?
C17 C22 1.492(11) . ?
C18 H18 0.9500 . ?
C18 C19 1.373(12) . ?
C19 H19 0.9500 . ?
C19 C20 1.378(13) . ?
C20 H20 0.9500 . ?
C20 C21 1.385(12) . ?
C21 C25 1.521(11) . ?
C22 H22 1.0000 . ?
C22 C23 1.527(13) . ?
C22 C24 1.562(13) . ?
C23 H23A 0.9800 . ?
C23 H23B 0.9800 . ?
C23 H23C 0.9800 . ?
C24 H24A 0.9800 . ?
C24 H24B 0.9800 . ?
C24 H24C 0.9800 . ?
C25 H25 1.0000 . ?
C25 C26 1.522(14) . ?
C25 C27 1.537(14) . ?
C26 H26A 0.9800 . ?
C26 H26B 0.9800 . ?
C26 H26C 0.9800 . ?
C27 H27A 0.9800 . ?
C27 H27B 0.9800 . ?
C27 H27C 0.9800 . ?
C28 C29 1.535(13) . ?
C28 C30 1.509(13) . ?
C28 C31 1.515(13) . ?
C29 H29A 0.9800 . ?
C29 H29B 0.9800 . ?
C29 H29C 0.9800 . ?
C30 H30A 0.9800 . ?
C30 H30B 0.9800 . ?
C30 H30C 0.9800 . ?
C31 H31A 0.9800 . ?
C31 H31B 0.9800 . ?
C31 H31C 0.9800 . ?

loop_
_geom_torsion_atom_site_label_1
_geom_torsion_atom_site_label_2
_geom_torsion_atom_site_label_3
_geom_torsion_atom_site_label_4
_geom_torsion
_geom_torsion_site_symmetry_1
_geom_torsion_site_symmetry_2
_geom_torsion_site_symmetry_3
_geom_torsion_site_symmetry_4
_geom_torsion_publ_flag
P1 N1 C1 N2 21.2(12) . . . . ?
P1 N1 C1 N3 -163.6(6) . . . . ?
N1 P1 C28 C29 -107.5(7) . . . . ?
N1 P1 C28 C30 14.8(8) . . . . ?
N1 P1 C28 C31 138.6(7) . . . . ?
N2 C2 C3 N3 -1.4(8) . . . . ?
N2 C16 C17 C18 -171.2(7) . . . . ?
N2 C16 C17 C22 11.1(11) . . . . ?
N2 C16 C21 C20 172.0(7) . . . . ?
N2 C16 C21 C25 -8.3(12) . . . . ?
N3 C4 C5 C6 -176.6(7) . . . . ?
N3 C4 C5 C13 5.3(11) . . . . ?
N3 C4 C9 C8 177.3(7) . . . . ?
N3 C4 C9 C10 -2.5(11) . . . . ?
C1 N2 C2 C3 0.5(8) . . . . ?
C1 N2 C16 C17 79.3(9) . . . . ?
C1 N2 C16 C21 -95.7(9) . . . . ?
C1 N3 C3 C2 1.9(8) . . . . ?
C1 N3 C4 C5 -95.6(9) . . . . ?
C1 N3 C4 C9 86.7(9) . . . . ?
C2 N2 C1 N1 176.4(7) . . . . ?
C2 N2 C1 N3 0.6(8) . . . . ?
C2 N2 C16 C17 -99.8(9) . . . . ?
C2 N2 C16 C21 85.2(9) . . . . ?
C3 N3 C1 N1 -177.6(7) . . . . ?
C3 N3 C1 N2 -1.5(8) . . . . ?
C3 N3 C4 C5 84.9(9) . . . . ?
C3 N3 C4 C9 -92.9(9) . . . . ?
C4 N3 C1 N1 2.7(11) . . . . ?
C4 N3 C1 N2 178.8(6) . . . . ?
C4 N3 C3 C2 -178.5(7) . . . . ?
C4 C5 C6 C7 -0.1(13) . . . . ?
C4 C5 C13 C14 -126.8(9) . . . . ?
C4 C5 C13 C15 110.7(10) . . . . ?
C4 C9 C10 C11 121.0(10) . . . . ?
C4 C9 C10 C12 -114.7(10) . . . . ?
C5 C4 C9 C8 -0.2(12) . . . . ?
C5 C4 C9 C10 180.0(7) . . . . ?
C5 C6 C7 C8 -1.6(14) . . . . ?
C6 C5 C13 C14 55.1(11) . . . . ?
C6 C5 C13 C15 -67.3(11) . . . . ?
C6 C7 C8 C9 2.3(14) . . . . ?
C7 C8 C9 C4 -1.4(12) . . . . ?
C7 C8 C9 C10 178.4(8) . . . . ?
C8 C9 C10 C11 -58.8(12) . . . . ?
C8 C9 C10 C12 65.5(12) . . . . ?
C9 C4 C5 C6 1.0(11) . . . . ?
C9 C4 C5 C13 -177.2(7) . . . . ?
C13 C5 C6 C7 178.1(8) . . . . ?
C16 N2 C1 N1 -2.8(12) . . . . ?
C16 N2 C1 N3 -178.6(6) . . . . ?
C16 N2 C2 C3 179.7(7) . . . . ?
C16 C17 C18 C19 -0.9(13) . . . . ?
C16 C17 C22 C23 124.5(8) . . . . ?
C16 C17 C22 C24 -113.5(9) . . . . ?
C16 C21 C25 C26 83.4(10) . . . . ?
C16 C21 C25 C27 -153.7(10) . . . . ?
C17 C16 C21 C20 -2.6(13) . . . . ?
C17 C16 C21 C25 177.1(8) . . . . ?
C17 C18 C19 C20 -2.4(15) . . . . ?
C18 C17 C22 C23 -53.1(10) . . . . ?
C18 C17 C22 C24 69.0(11) . . . . ?
C18 C19 C20 C21 3.4(16) . . . . ?
C19 C20 C21 C16 -0.9(14) . . . . ?
C19 C20 C21 C25 179.4(9) . . . . ?
C20 C21 C25 C26 -96.9(10) . . . . ?
C20 C21 C25 C27 26.0(14) . . . . ?
C21 C16 C17 C18 3.5(12) . . . . ?
C21 C16 C17 C22 -174.3(8) . . . . ?
C22 C17 C18 C19 176.9(9) . . . . ?
C28 P1 N1 C1 -179.8(7) . . . . ?

loop_
_twin_individual_id
_twin_individual_mass_fraction_refined
1 0.638(3)
2 0.362(3)
